data_2104503
loop_
_publ_author_name
'Marsh, Richard E.'

_publ_section_title
;
 Space groups <i>P</i>1 and <i>Cc</i>: how are they doing?
;
_journal_coeditor_code BK5088
_journal_issue 6
_journal_name_full 'Acta Crystallographica Section B'
_journal_page_first 782
_journal_page_last 783
_journal_paper_doi 10.1107/S0108768109046448
_journal_volume 65
_journal_year 2009
_chemical_formula_moiety 'C26 H28 Cd N10 O6, C H2 Cl2'
_chemical_formula_sum 'C27 H30 Cd Cl2 N10 O6'
_chemical_formula_weight 773.91
_chemical_name_systematic
;s-trans-anti-s-cis-bis(N,N'-bis(6-methyl-2-pyridyl)formamidinato)-bis(nitrato)-
cadmium(ii)
 dichloromethane solvate
;
_space_group_IT_number 15
_symmetry_cell_setting monoclinic
_symmetry_space_group_name_Hall '-C 2yc'
_symmetry_space_group_name_H-M 'C 1 2/c 1'
_cell_angle_alpha 90
_cell_angle_beta 126.11(3)
_cell_angle_gamma 90
_cell_formula_units_Z 4
_cell_length_a 23.244(9)
_cell_length_b 11.439(4)
_cell_length_c 15.420(5)
_cell_volume 3312(2)
_diffrn_ambient_temperature 293(2)
_diffrn_radiation_type MoK\a
_diffrn_radiation_wavelength 0.71073
_exptl_crystal_colour WHITE
_exptl_crystal_density_diffrn 1.552
_exptl_crystal_description PLATE
_exptl_crystal_F_000 1568
_cod_data_source_file bk5088.cif
_cod_data_source_block JARNOG
_cod_depositor_comments
;
The following automatic conversions were performed:
'_symmetry_cell_setting' value 'Monoclinic' changed to 'monoclinic'
according to '/home/saulius/struct/CIF-dictionaries/cif_core.dic'
dictionary named 'cif_core.dic' version 2.4.1 from 2010-06-29.

Automatic conversion script
Id: cif_fix_enum 1527 2010-12-29 10:47:43Z saulius 

The following automatic conversions were performed:

'_symmetry_cell_setting' value 'Monoclinic' changed to 'monoclinic'
according to /home/saulius/struct/CIF-dictionaries/cif_core.dic
dictionary named 'cif_core.dic' version 2.4.1 from 2010-06-29.

Automatic conversion script
Id: cif_fix_values 1715 2011-07-08 13:25:40Z adriana 
;
_cod_original_sg_symbol_H-M 'C 2/c'
_cod_database_code 2104503

loop_
_symmetry_equiv_pos_as_xyz
'x, y, z'
'-x, y, 1/2-z'
'-x, -y, -z'
'x, -y, 1/2+z'
'1/2+x, 1/2+y, z'
'1/2-x, 1/2+y, 1/2-z'
'1/2-x, 1/2-y, -z'
'1/2+x, 1/2-y, 1/2+z'

loop_
_atom_site_label
_atom_site_type_symbol
_atom_site_fract_x
_atom_site_fract_y
_atom_site_fract_z
_atom_site_occupancy
Cd(1) Cd 0.0 0.05444 0.25 1
O(1) O 0.0964 -0.0626 0.3499 1
N(1) N 0.0958 -0.1626 0.3135 1
O(2) O 0.1373 -0.2366 0.3762 1
O(3) O 0.0536 -0.1751 0.2165 1
N(2) N -0.0578 0.1762 0.2954 1
N(3) N 0.0428 0.0968 0.4348 1
N(4) N 0.1456 0.0034 0.5572 1
H(1) H 0.1440 -0.0232 0.5036 1
N(5) N 0.2094 0.0181 0.7440 1
C(1) C -0.1628 0.2484 0.1276 1
H(2) H -0.1414 0.2044 0.1010 1
H(3) H -0.1670 0.3284 0.1066 1
H(4) H -0.2091 0.2174 0.0986 1
C(2) C -0.1179 0.2410 0.2470 1
C(3) C -0.1348 0.2945 0.3076 1
H(5) H -0.1767 0.3370 0.2735 1
C(4) C -0.0917 0.2879 0.4175 1
H(6) H -0.1032 0.3278 0.4580 1
C(5) C -0.0309 0.2211 0.4664 1
H(7) H -0.0014 0.2120 0.5406 1
C(6) C -0.0152 0.1682 0.4030 1
C(7) C 0.0920 0.0728 0.5346 1
H(8) H 0.0901 0.1027 0.5888 1
C(8) C 0.2050 -0.0304 0.6616 1
C(9) C 0.2522 -0.1068 0.6695 1
H(9) H 0.2462 -0.1370 0.6088 1
C(10) C 0.3096 -0.1382 0.7710 1
H(10) H 0.3433 -0.1904 0.7802 1
C(11) C 0.3162 -0.0913 0.8588 1
H(11) H 0.3546 -0.1104 0.9278 1
C(12) C 0.2646 -0.0141 0.8420 1
C(13) C 0.2690 0.0425 0.9339 1
H(12) H 0.2286 0.0919 0.9074 1
H(13) H 0.3112 0.0876 0.9744 1
H(14) H 0.2700 -0.0159 0.9782 1
C(14) C 0.0 0.5758 0.25 1
Cl(1) Cl 0.0082 0.4810 0.3470 1
H(15) H -0.0415 0.6245 0.2191 1

loop_
_geom_angle_atom_site_label_1
_geom_angle_atom_site_label_2
_geom_angle_atom_site_label_3
_geom_angle
_geom_angle_site_symmetry_1
_geom_angle_site_symmetry_2
_geom_angle_site_symmetry_3
_geom_angle_publ_flag
O1 Cd1 N2 132.03 . . . yes
O1 Cd1 N3 76.39 . . . yes
O1 Cd1 O1 107.43 . . 2_555 yes
O1 Cd1 N2 92.50 . . 2_555 yes
O1 Cd1 N3 117.99 . . 2_555 yes
N2 Cd1 N3 55.86 . . . yes
O1 Cd1 N2 92.50 2_555 . . yes
N2 Cd1 N2 105.90 . . 2_555 yes
N2 Cd1 N3 108.84 . . 2_555 yes
O1 Cd1 N3 117.99 2_555 . . yes
N2 Cd1 N3 108.84 2_555 . . yes
N3 Cd1 N3 157.19 . . 2_555 yes
O1 Cd1 N2 132.03 2_555 . 2_555 yes
O1 Cd1 N3 76.39 2_555 . 2_555 yes
N2 Cd1 N3 55.86 2_555 . 2_555 yes
Cd1 O1 N1 118.91 . . . yes
O1 N1 O2 118.54 . . . yes
O1 N1 O3 116.00 . . . yes
O2 N1 O3 125.45 . . . yes
Cd1 N2 C2 139.36 . . . yes
Cd1 N2 C6 101.31 . . . yes
C2 N2 C6 119.25 . . . yes
Cd1 N3 C6 93.50 . . . yes
Cd1 N3 C7 144.00 . . . yes
C6 N3 C7 122.38 . . . yes
C7 N4 C8 126.08 . . . yes
C8 N5 C12 116.53 . . . yes
C7 N4 H1 117.00 . . . no
C8 N4 H1 117.00 . . . no
N2 C2 C1 117.16 . . . yes
N2 C2 C3 119.48 . . . yes
C1 C2 C3 123.36 . . . no
C2 C3 C4 122.01 . . . no
C3 C4 C5 118.31 . . . no
C4 C5 C6 118.28 . . . no
N2 C6 C5 122.61 . . . yes
N3 C6 C5 128.07 . . . yes
N2 C6 N3 109.28 . . . yes
N3 C7 N4 118.01 . . . yes
N4 C8 C9 118.19 . . . yes
N4 C8 N5 116.29 . . . yes
N5 C8 C9 125.51 . . . yes
C8 C9 C10 117.55 . . . no
C9 C10 C11 119.16 . . . no
C10 C11 C12 118.79 . . . no
C11 C12 C13 121.80 . . . no
N5 C12 C11 122.44 . . . yes
N5 C12 C13 115.71 . . . yes

loop_
_geom_bond_atom_site_label_1
_geom_bond_atom_site_label_2
_geom_bond_distance
_geom_bond_site_symmetry_1
_geom_bond_site_symmetry_2
_geom_bond_publ_flag
Cd1 O1 2.2623 . . yes
Cd1 N2 2.3116 . . yes
Cd1 N3 2.4502 . . yes
Cd1 O1 2.2623 . 2_555 yes
Cd1 N2 2.3116 . 2_555 yes
Cd1 N3 2.4502 . 2_555 yes
Cl1 C14 1.7645 . . yes
O1 N1 1.2706 . . yes
O2 N1 1.2176 . . yes
O3 N1 1.2209 . . yes
N2 C2 1.3524 . . yes
N2 C6 1.3436 . . yes
N3 C7 1.2950 . . yes
N3 C6 1.3949 . . yes
N4 C8 1.4239 . . yes
N4 C7 1.3387 . . yes
N5 C8 1.3340 . . yes
N5 C12 1.3342 . . yes
N4 H1 0.8600 . . no
C1 C2 1.4904 . . no
C2 C3 1.3545 . . no
C3 C4 1.3712 . . no
C4 C5 1.3761 . . no
C5 C6 1.3695 . . no
C8 C9 1.3508 . . no
C9 C10 1.3775 . . no
C10 C11 1.3782 . . no
C11 C12 1.3854 . . no
C12 C13 1.5057 . . no
C1 H3 0.9600 . . no
C1 H4 0.9600 . . no
C1 H2 0.9500 . . no
C3 H5 0.9300 . . no
C4 H6 0.9300 . . no
C5 H7 0.9300 . . no
C7 H8 0.9300 . . no
C9 H9 0.9300 . . no
C10 H10 0.9300 . . no
C11 H11 0.9300 . . no
C13 H13 0.9500 . . no
C13 H14 0.9500 . . no
C13 H12 0.9600 . . no
C14 H15 0.9600 . . no
C14 H15 0.9600 . 2_555 no
